data_4068613
loop_
_publ_author_name
'Zhang, Xiaoming'
'Liu, Bin'
'Liu, Ailing'
'Xie, Weilong'
'Chen, Wanzhi'

_publ_section_title
;
 Steric Bulkiness-Dependent Structural Diversity in Nickel(II) Complexes
 of N-Heterocyclic Carbenes: Synthesis and Structural Characterization of
 Tetra-, Penta-, and Hexacoordinate Nickel Complexes
;
_journal_issue 5
_journal_name_full Organometallics
_journal_page_first 1336
_journal_paper_doi 10.1021/om800982r
_journal_volume 28
_journal_year 2009
_chemical_formula_sum 'C24 H24 F12 N12 Ni P2'
_chemical_formula_weight 829.20
_chemical_name_systematic
; 
 ? 
;
_space_group_IT_number 14
_symmetry_cell_setting monoclinic
_symmetry_space_group_name_Hall '-P 2ybc'
_symmetry_space_group_name_H-M 'P 1 21/c 1'
_atom_sites_solution_hydrogens geom
_atom_sites_solution_primary direct
_atom_sites_solution_secondary difmap
_audit_creation_method SHELXL-97
_cell_angle_alpha 90.00
_cell_angle_beta 100.598(2)
_cell_angle_gamma 90.00
_cell_formula_units_Z 4
_cell_length_a 19.2780(19)
_cell_length_b 16.5193(12)
_cell_length_c 10.3464(10)
_cell_measurement_temperature 298(2)
_cell_volume 3238.7(5)
_computing_cell_refinement 'Bruker SMART'
_computing_data_collection 'Bruker SMART'
_computing_data_reduction 'Bruker SAINT'
_computing_molecular_graphics 'Bruker SHELXTL'
_computing_publication_material 'Bruker SHELXTL'
_computing_structure_refinement 'SHELXL-97 (Sheldrick, 1997)'
_computing_structure_solution 'SHELXS-97 (Sheldrick, 1990)'
_diffrn_ambient_temperature 298(2)
_diffrn_measured_fraction_theta_full 0.998
_diffrn_measured_fraction_theta_max 0.998
_diffrn_measurement_device_type 'CCD area detector'
_diffrn_measurement_method 'phi and omega scans'
_diffrn_radiation_monochromator graphite
_diffrn_radiation_source 'fine-focus sealed tube'
_diffrn_radiation_type MoK\a
_diffrn_radiation_wavelength 0.71073
_diffrn_reflns_av_R_equivalents 0.0524
_diffrn_reflns_av_sigmaI/netI 0.0644
_diffrn_reflns_limit_h_max 22
_diffrn_reflns_limit_h_min -15
_diffrn_reflns_limit_k_max 17
_diffrn_reflns_limit_k_min -19
_diffrn_reflns_limit_l_max 12
_diffrn_reflns_limit_l_min -11
_diffrn_reflns_number 16008
_diffrn_reflns_theta_full 25.01
_diffrn_reflns_theta_max 25.01
_diffrn_reflns_theta_min 1.64
_exptl_absorpt_coefficient_mu 0.807
_exptl_absorpt_correction_type none
_exptl_crystal_density_diffrn 1.701
_exptl_crystal_density_method 'not measured'
_exptl_crystal_F_000 1672
_exptl_crystal_size_max 0.40
_exptl_crystal_size_mid 0.32
_exptl_crystal_size_min 0.23
_refine_diff_density_max 0.552
_refine_diff_density_min -0.327
_refine_diff_density_rms 0.074
_refine_ls_extinction_method none
_refine_ls_goodness_of_fit_ref 1.011
_refine_ls_hydrogen_treatment constr
_refine_ls_matrix_type full
_refine_ls_number_parameters 534
_refine_ls_number_reflns 5696
_refine_ls_number_restraints 0
_refine_ls_restrained_S_all 1.011
_refine_ls_R_factor_all 0.0930
_refine_ls_R_factor_gt 0.0529
_refine_ls_shift/su_max 0.001
_refine_ls_shift/su_mean 0.000
_refine_ls_structure_factor_coef Fsqd
_refine_ls_weighting_details 'calc w=1/[\s^2^(Fo^2^)+(0.0717P)^2^+2.8242P] where P=(Fo^2^+2Fc^2^)/3'
_refine_ls_weighting_scheme calc
_refine_ls_wR_factor_gt 0.1244
_refine_ls_wR_factor_ref 0.1534
_reflns_number_gt 3635
_reflns_number_total 5696
_reflns_threshold_expression >2sigma(I)
_cod_data_source_file om800982r_si_002.cif
_cod_data_source_block 080424b
_cod_depositor_comments
;
The following automatic conversions were performed:

'_symmetry_cell_setting' value 'Monoclinic' changed to 'monoclinic'
according to /home/saulius/struct/CIF-dictionaries/cif_core.dic
dictionary named 'cif_core.dic' version 2.4.2 from 2011-04-26.

Automatic conversion script
Id: cif_fix_values 1715 2011-07-08 13:25:40Z adriana 

The following automatic conversions were performed:

'_refine_ls_hydrogen_treatment' value 'constra' was replaced with the
value 'constr' as specified in the replacement file
'src/cod-tools/trunk/data/replacement-values/replacement_values.lst'.

Automatic conversion script
Id: cif_fix_values 5376 2017-05-30 11:51:03Z andrius 
;
_cod_original_sg_symbol_H-M P2(1)/c
_cod_database_code 4068613

loop_
_symmetry_equiv_pos_as_xyz
'x, y, z'
'-x, y+1/2, -z+1/2'
'-x, -y, -z'
'x, -y-1/2, z-1/2'

loop_
_atom_site_label
_atom_site_type_symbol
_atom_site_fract_x
_atom_site_fract_y
_atom_site_fract_z
_atom_site_U_iso_or_equiv
_atom_site_adp_type
_atom_site_occupancy
_atom_site_symmetry_multiplicity
_atom_site_calc_flag
_atom_site_refinement_flags
_atom_site_disorder_assembly
_atom_site_disorder_group
Ni1 Ni 0.27896(3) 0.49381(3) 0.48756(5) 0.03509(19) Uani 1 1 d . . .
P1 P 0.44602(7) 0.35854(8) 0.20366(15) 0.0565(4) Uani 1 1 d . . .
P2 P 0.00805(8) 0.64979(11) 0.13296(15) 0.0680(5) Uani 1 1 d . . .
F1 F 0.3684(2) 0.3800(3) 0.1419(6) 0.154(2) Uani 1 1 d . A .
F2 F 0.52566(18) 0.3393(2) 0.2616(4) 0.0965(12) Uani 1 1 d . A .
F3 F 0.4695(4) 0.4449(4) 0.1597(12) 0.122(4) Uani 0.784(17) 1 d P A 1
F4 F 0.4576(4) 0.3209(6) 0.0701(6) 0.102(3) Uani 0.784(17) 1 d P A 1
F5 F 0.4201(6) 0.2767(5) 0.2454(12) 0.139(4) Uani 0.784(17) 1 d P A 1
F6 F 0.4320(4) 0.3970(6) 0.3343(8) 0.104(3) Uani 0.784(17) 1 d P A 1
F3' F 0.452(3) 0.395(4) 0.090(4) 0.33(4) Uani 0.216(17) 1 d P A 2
F4' F 0.4380(11) 0.2704(15) 0.164(5) 0.14(2) Uani 0.216(17) 1 d P A 2
F5' F 0.450(2) 0.324(4) 0.343(3) 0.20(2) Uani 0.216(17) 1 d P A 2
F6' F 0.472(3) 0.4313(17) 0.287(6) 0.22(3) Uani 0.216(17) 1 d P A 2
F7 F 0.0811(2) 0.6043(3) 0.1453(5) 0.1403(18) Uani 1 1 d . B .
F8 F -0.0663(3) 0.6851(5) 0.1145(6) 0.173(3) Uani 1 1 d . B .
F9 F -0.0292(4) 0.5729(6) 0.0609(12) 0.139(4) Uani 0.721(16) 1 d P B 1
F10 F 0.0162(9) 0.6863(13) 0.0006(13) 0.176(8) Uani 0.721(16) 1 d P B 1
F11 F 0.0561(5) 0.7157(5) 0.2049(12) 0.126(4) Uani 0.721(16) 1 d P B 1
F12 F -0.0008(6) 0.6139(10) 0.2680(8) 0.131(5) Uani 0.721(16) 1 d P B 1
F9' F -0.011(2) 0.586(2) 0.196(7) 0.25(3) Uani 0.279(16) 1 d P B 2
F10' F -0.002(2) 0.706(3) 0.259(3) 0.25(2) Uani 0.279(16) 1 d P B 2
F11' F 0.018(4) 0.740(2) 0.117(7) 0.31(3) Uani 0.279(16) 1 d P B 2
F12' F 0.011(3) 0.641(3) -0.005(3) 0.18(3) Uani 0.279(16) 1 d P B 2
N1 N 0.27280(17) 0.5116(2) 0.2231(3) 0.0344(8) Uani 1 1 d . . .
N2 N 0.18252(17) 0.4398(2) 0.2336(3) 0.0386(9) Uani 1 1 d . . .
N3 N 0.34730(17) 0.5570(2) 0.4045(3) 0.0381(8) Uani 1 1 d . . .
N4 N 0.3622(2) 0.6002(2) 0.1914(4) 0.0480(10) Uani 1 1 d . . .
N5 N 0.30253(18) 0.5959(2) 0.7099(3) 0.0377(8) Uani 1 1 d . . .
N6 N 0.36053(19) 0.4872(2) 0.7679(3) 0.0449(9) Uani 1 1 d . . .
N7 N 0.22831(18) 0.6197(2) 0.5150(4) 0.0445(9) Uani 1 1 d . . .
N8 N 0.2498(2) 0.7224(3) 0.6786(4) 0.0612(12) Uani 1 1 d . . .
N9 N 0.1834(2) 0.4028(2) 0.6213(4) 0.0427(9) Uani 1 1 d . . .
N10 N 0.2507(2) 0.3268(2) 0.5330(4) 0.0467(9) Uani 1 1 d . . .
N11 N 0.1553(2) 0.4917(2) 0.7776(4) 0.0541(11) Uani 1 1 d . . .
N12 N 0.1025(2) 0.5051(3) 0.5552(4) 0.0604(12) Uani 1 1 d . . .
C1 C 0.2375(2) 0.4745(3) 0.3098(4) 0.0340(10) Uani 1 1 d . . .
C2 C 0.1838(2) 0.4531(3) 0.1013(4) 0.0424(11) Uani 1 1 d . . .
H2 H 0.1510 0.4341 0.0305 0.051 Uiso 1 1 calc R . .
C3 C 0.2402(2) 0.4977(3) 0.0943(4) 0.0430(11) Uani 1 1 d . . .
H3 H 0.2547 0.5160 0.0185 0.052 Uiso 1 1 calc R . .
C4 C 0.3313(2) 0.5584(3) 0.2726(4) 0.0358(10) Uani 1 1 d . . .
C5 C 0.4172(3) 0.6450(3) 0.2483(5) 0.0615(14) Uani 1 1 d . . .
H5 H 0.4411 0.6760 0.1955 0.074 Uiso 1 1 calc R . .
C6 C 0.4396(3) 0.6466(4) 0.3822(5) 0.0678(16) Uani 1 1 d . . .
H6 H 0.4784 0.6774 0.4204 0.081 Uiso 1 1 calc R . .
C7 C 0.4029(2) 0.6013(3) 0.4573(5) 0.0555(13) Uani 1 1 d . . .
H7 H 0.4173 0.6015 0.5482 0.067 Uiso 1 1 calc R . .
C8 C 0.1243(3) 0.3971(3) 0.2767(5) 0.0602(14) Uani 1 1 d . . .
H8A H 0.1411 0.3466 0.3165 0.090 Uiso 1 1 calc R . .
H8B H 0.0876 0.3870 0.2023 0.090 Uiso 1 1 calc R . .
H8C H 0.1061 0.4297 0.3396 0.090 Uiso 1 1 calc R . .
C9 C 0.3195(2) 0.5225(3) 0.6643(4) 0.0382(10) Uani 1 1 d . . .
C10 C 0.3687(3) 0.5374(3) 0.8764(4) 0.0514(13) Uani 1 1 d . . .
H10 H 0.3948 0.5257 0.9592 0.062 Uiso 1 1 calc R . .
C11 C 0.3332(2) 0.6047(3) 0.8426(4) 0.0488(12) Uani 1 1 d . . .
H11 H 0.3293 0.6491 0.8961 0.059 Uiso 1 1 calc R . .
C12 C 0.2577(2) 0.6499(3) 0.6315(4) 0.0400(11) Uani 1 1 d . . .
C13 C 0.2052(3) 0.7691(3) 0.5974(7) 0.0768(18) Uani 1 1 d . . .
H13 H 0.1968 0.8213 0.6248 0.092 Uiso 1 1 calc R . .
C14 C 0.1713(3) 0.7448(4) 0.4776(6) 0.0728(17) Uani 1 1 d . . .
H14 H 0.1403 0.7791 0.4239 0.087 Uiso 1 1 calc R . .
C15 C 0.1841(3) 0.6690(3) 0.4384(5) 0.0591(14) Uani 1 1 d . . .
H15 H 0.1616 0.6510 0.3562 0.071 Uiso 1 1 calc R . .
C16 C 0.3928(3) 0.4077(3) 0.7668(6) 0.0739(17) Uani 1 1 d . . .
H16A H 0.3592 0.3669 0.7791 0.111 Uiso 1 1 calc R . .
H16B H 0.4331 0.4045 0.8365 0.111 Uiso 1 1 calc R . .
H16C H 0.4074 0.3994 0.6839 0.111 Uiso 1 1 calc R . .
C17 C 0.2347(2) 0.4048(3) 0.5482(4) 0.0381(10) Uani 1 1 d . . .
C18 C 0.2095(3) 0.2769(3) 0.5943(6) 0.0712(17) Uani 1 1 d . . .
H18 H 0.2108 0.2207 0.5966 0.085 Uiso 1 1 calc R . .
C19 C 0.1677(3) 0.3243(3) 0.6496(6) 0.0659(16) Uani 1 1 d . . .
H19 H 0.1342 0.3077 0.6981 0.079 Uiso 1 1 calc R . .
C20 C 0.1449(2) 0.4720(3) 0.6536(4) 0.0398(11) Uani 1 1 d . . .
C21 C 0.0660(3) 0.5689(3) 0.5877(6) 0.0643(15) Uani 1 1 d . . .
H21 H 0.0358 0.5961 0.5213 0.077 Uiso 1 1 calc R . .
C22 C 0.0712(3) 0.5952(3) 0.7128(6) 0.0571(13) Uani 1 1 d . . .
H22 H 0.0454 0.6392 0.7342 0.069 Uiso 1 1 calc R . .
C23 C 0.1161(3) 0.5538(3) 0.8048(6) 0.0688(16) Uani 1 1 d . . .
H23 H 0.1200 0.5694 0.8921 0.083 Uiso 1 1 calc R . .
C24 C 0.3030(3) 0.2971(3) 0.4572(5) 0.0638(15) Uani 1 1 d . . .
H24A H 0.2812 0.2914 0.3665 0.096 Uiso 1 1 calc R . .
H24B H 0.3208 0.2456 0.4912 0.096 Uiso 1 1 calc R . .
H24C H 0.3413 0.3351 0.4645 0.096 Uiso 1 1 calc R . .

loop_
_atom_site_aniso_label
_atom_site_aniso_U_11
_atom_site_aniso_U_22
_atom_site_aniso_U_33
_atom_site_aniso_U_23
_atom_site_aniso_U_13
_atom_site_aniso_U_12
Ni1 0.0380(3) 0.0426(4) 0.0239(3) 0.0001(2) 0.0038(2) -0.0038(2)
P1 0.0550(9) 0.0485(8) 0.0629(9) -0.0061(7) 0.0026(7) 0.0044(6)
P2 0.0539(9) 0.0958(13) 0.0525(9) -0.0031(8) 0.0052(7) -0.0146(8)
F1 0.070(3) 0.155(4) 0.218(6) -0.055(4) -0.028(3) 0.046(3)
F2 0.066(2) 0.125(3) 0.088(3) -0.027(2) -0.0127(19) 0.011(2)
F3 0.124(6) 0.063(4) 0.178(10) 0.033(5) 0.025(6) -0.006(3)
F4 0.122(5) 0.126(7) 0.051(4) -0.022(4) -0.001(3) 0.043(5)
F5 0.197(9) 0.069(5) 0.163(8) 0.007(5) 0.066(7) -0.037(5)
F6 0.111(5) 0.111(7) 0.101(5) -0.049(5) 0.048(4) -0.003(4)
F3' 0.45(8) 0.35(8) 0.12(3) 0.20(4) -0.14(4) -0.18(6)
F4' 0.035(11) 0.063(16) 0.27(6) -0.07(3) -0.065(19) 0.028(10)
F5' 0.23(4) 0.25(6) 0.09(2) 0.07(3) -0.02(2) -0.09(4)
F6' 0.26(5) 0.069(19) 0.24(5) -0.02(3) -0.18(4) -0.01(2)
F7 0.082(3) 0.152(4) 0.182(5) -0.030(4) 0.014(3) 0.015(3)
F8 0.119(4) 0.256(7) 0.153(5) 0.060(5) 0.048(4) 0.082(4)
F9 0.096(5) 0.179(8) 0.130(8) -0.057(7) -0.009(5) -0.064(5)
F10 0.142(9) 0.293(19) 0.094(10) 0.089(11) 0.027(7) -0.041(12)
F11 0.135(7) 0.074(5) 0.151(9) -0.030(5) -0.022(6) -0.017(4)
F12 0.134(6) 0.194(14) 0.058(4) 0.041(5) 0.004(4) -0.012(7)
F9' 0.26(4) 0.13(3) 0.41(7) 0.16(4) 0.18(5) -0.02(2)
F10' 0.32(4) 0.30(5) 0.17(3) -0.16(3) 0.14(3) -0.17(4)
F11' 0.50(9) 0.10(3) 0.37(8) -0.10(4) 0.16(7) -0.15(4)
F12' 0.19(4) 0.32(6) 0.057(17) -0.09(3) 0.040(16) 0.05(4)
N1 0.0362(19) 0.042(2) 0.0243(18) 0.0010(15) 0.0026(14) -0.0005(16)
N2 0.036(2) 0.048(2) 0.031(2) -0.0037(17) 0.0064(15) -0.0087(17)
N3 0.038(2) 0.043(2) 0.032(2) -0.0067(16) 0.0057(15) -0.0084(16)
N4 0.053(2) 0.052(2) 0.041(2) 0.0047(19) 0.0144(19) -0.0133(19)
N5 0.042(2) 0.045(2) 0.0263(19) -0.0040(17) 0.0065(15) -0.0025(17)
N6 0.046(2) 0.057(3) 0.030(2) 0.0071(18) 0.0011(16) -0.0006(18)
N7 0.047(2) 0.047(2) 0.038(2) 0.0010(18) 0.0038(17) 0.0065(18)
N8 0.074(3) 0.044(3) 0.065(3) -0.015(2) 0.012(2) 0.002(2)
N9 0.053(2) 0.037(2) 0.042(2) 0.0056(17) 0.0204(18) -0.0001(17)
N10 0.054(2) 0.042(2) 0.046(2) 0.0018(19) 0.0150(19) 0.0036(19)
N11 0.072(3) 0.050(3) 0.039(2) -0.0047(19) 0.005(2) 0.008(2)
N12 0.070(3) 0.065(3) 0.044(2) 0.004(2) 0.008(2) 0.020(2)
C1 0.033(2) 0.039(2) 0.029(2) 0.0003(18) 0.0034(18) -0.0014(18)
C2 0.046(3) 0.054(3) 0.025(2) -0.006(2) -0.0003(19) -0.005(2)
C3 0.052(3) 0.054(3) 0.023(2) -0.001(2) 0.0057(19) -0.004(2)
C4 0.036(2) 0.039(2) 0.033(2) -0.001(2) 0.0087(18) -0.0001(19)
C5 0.058(3) 0.065(4) 0.064(4) 0.002(3) 0.018(3) -0.016(3)
C6 0.062(4) 0.083(4) 0.059(4) -0.006(3) 0.010(3) -0.037(3)
C7 0.052(3) 0.071(4) 0.042(3) -0.007(3) 0.007(2) -0.017(3)
C8 0.055(3) 0.078(4) 0.047(3) -0.010(3) 0.009(2) -0.025(3)
C9 0.035(2) 0.053(3) 0.027(2) 0.000(2) 0.0067(18) -0.001(2)
C10 0.053(3) 0.074(4) 0.024(2) -0.003(2) -0.001(2) -0.006(3)
C11 0.053(3) 0.065(3) 0.030(2) -0.012(2) 0.010(2) -0.009(3)
C12 0.041(3) 0.045(3) 0.037(3) -0.003(2) 0.014(2) -0.004(2)
C13 0.094(5) 0.042(3) 0.098(5) -0.005(3) 0.026(4) 0.018(3)
C14 0.080(4) 0.063(4) 0.072(4) 0.013(3) 0.006(3) 0.029(3)
C15 0.066(3) 0.059(3) 0.048(3) 0.003(3) -0.001(2) 0.015(3)
C16 0.086(4) 0.067(4) 0.060(4) 0.007(3) -0.011(3) 0.025(3)
C17 0.043(3) 0.040(3) 0.030(2) -0.0003(19) 0.0045(19) 0.007(2)
C18 0.095(4) 0.039(3) 0.089(4) 0.013(3) 0.041(4) 0.005(3)
C19 0.084(4) 0.045(3) 0.079(4) 0.017(3) 0.044(3) -0.003(3)
C20 0.040(3) 0.043(3) 0.039(3) 0.003(2) 0.013(2) -0.007(2)
C21 0.054(3) 0.069(4) 0.065(4) 0.015(3) 0.000(3) 0.017(3)
C22 0.063(3) 0.046(3) 0.067(4) -0.003(3) 0.022(3) 0.000(2)
C23 0.102(5) 0.054(4) 0.050(3) -0.008(3) 0.013(3) 0.010(3)
C24 0.072(4) 0.061(4) 0.062(4) -0.005(3) 0.024(3) 0.021(3)

loop_
_atom_type_symbol
_atom_type_description
_atom_type_scat_dispersion_real
_atom_type_scat_dispersion_imag
_atom_type_scat_source
C C 0.0033 0.0016 'International Tables Vol C Tables 4.2.6.8 and 6.1.1.4'
H H 0.0000 0.0000 'International Tables Vol C Tables 4.2.6.8 and 6.1.1.4'
N N 0.0061 0.0033 'International Tables Vol C Tables 4.2.6.8 and 6.1.1.4'
F F 0.0171 0.0103 'International Tables Vol C Tables 4.2.6.8 and 6.1.1.4'
Ni Ni 0.3393 1.1124 'International Tables Vol C Tables 4.2.6.8 and 6.1.1.4'
P P 0.1023 0.0942 'International Tables Vol C Tables 4.2.6.8 and 6.1.1.4'

loop_
_geom_angle_atom_site_label_1
_geom_angle_atom_site_label_2
_geom_angle_atom_site_label_3
_geom_angle
C17 Ni1 C1 93.25(18)
C17 Ni1 C9 90.29(18)
C1 Ni1 C9 175.34(19)
C17 Ni1 N3 159.48(17)
C1 Ni1 N3 82.16(16)
C9 Ni1 N3 95.54(16)
C17 Ni1 N7 115.64(16)
C1 Ni1 N7 99.04(15)
C9 Ni1 N7 76.67(16)
N3 Ni1 N7 84.86(14)
F3' P1 F6' 94(3)
F3' P1 F4' 102(3)
F6' P1 F4' 158.0(18)
F3' P1 F5 137(3)
F6' P1 F5 129(3)
F4' P1 F5 37(2)
F3' P1 F5' 171(2)
F6' P1 F5' 79(2)
F4' P1 F5' 83(2)
F5 P1 F5' 50.8(17)
F3' P1 F1 76(3)
F6' P1 F1 104.3(15)
F4' P1 F1 93.7(6)
F5 P1 F1 88.7(5)
F5' P1 F1 110.2(17)
F3' P1 F6 129(4)
F6' P1 F6 43(3)
F4' P1 F6 127(2)
F5 P1 F6 89.9(5)
F5' P1 F6 48(2)
F1 P1 F6 87.5(4)
F3' P1 F4 50(4)
F6' P1 F4 137(3)
F4' P1 F4 53(2)
F5 P1 F4 90.3(4)
F5' P1 F4 133(2)
F1 P1 F4 90.6(3)
F6 P1 F4 178.1(4)
F3' P1 F2 101(3)
F6' P1 F2 75.2(16)
F4' P1 F2 87.3(6)
F5 P1 F2 93.5(5)
F5' P1 F2 72.1(17)
F1 P1 F2 177.5(3)
F6 P1 F2 93.6(3)
F4 P1 F2 88.2(3)
F3' P1 F3 43(3)
F6' P1 F3 51(2)
F4' P1 F3 144(2)
F5 P1 F3 177.5(5)
F5' P1 F3 129.5(19)
F1 P1 F3 88.9(4)
F6 P1 F3 89.2(4)
F4 P1 F3 90.5(5)
F2 P1 F3 88.9(4)
F9' P2 F12' 118(3)
F9' P2 F11' 153(3)
F12' P2 F11' 87(2)
F9' P2 F8 91.5(18)
F12' P2 F8 96.9(18)
F11' P2 F8 76(3)
F9' P2 F10 147(3)
F12' P2 F10 29(2)
F11' P2 F10 58(2)
F8 P2 F10 89.2(7)
F9' P2 F11 122(3)
F12' P2 F11 115(2)
F11' P2 F11 44(3)
F8 P2 F11 105.0(5)
F10 P2 F11 90.1(8)
F9' P2 F12 34(3)
F12' P2 F12 152(2)
F11' P2 F12 121(2)
F8 P2 F12 90.2(5)
F10 P2 F12 179.1(9)
F11 P2 F12 89.5(7)
F9' P2 F9 57(3)
F12' P2 F9 63(2)
F11' P2 F9 143(3)
F8 P2 F9 85.0(4)
F10 P2 F9 90.4(7)
F11 P2 F9 170.0(5)
F12 P2 F9 90.1(6)
F9' P2 F7 84.6(18)
F12' P2 F7 80.6(18)
F11' P2 F7 110(3)
F8 P2 F7 173.7(4)
F10 P2 F7 91.3(7)
F11 P2 F7 81.3(4)
F12 P2 F7 89.4(6)
F9 P2 F7 88.7(4)
F9' P2 F10' 89(3)
F12' P2 F10' 150(3)
F11' P2 F10' 64(2)
F8 P2 F10' 68.8(18)
F10 P2 F10' 122.1(19)
F11 P2 F10' 50.1(12)
F12 P2 F10' 57.1(17)
F9 P2 F10' 136.3(13)
F7 P2 F10' 116.0(19)
P2 F10' F11' 54.2(13)
P2 F11' F10' 61(2)
C1 N1 C3 111.4(3)
C1 N1 C4 118.5(3)
C3 N1 C4 130.1(4)
C1 N2 C2 111.0(3)
C1 N2 C8 126.9(4)
C2 N2 C8 122.0(4)
C7 N3 C4 115.2(4)
C7 N3 Ni1 131.1(3)
C4 N3 Ni1 113.6(3)
C4 N4 C5 115.2(4)
C9 N5 C12 122.0(3)
C9 N5 C11 110.4(4)
C12 N5 C11 127.5(4)
C9 N6 C10 110.5(4)
C9 N6 C16 125.2(4)
C10 N6 C16 124.3(4)
C15 N7 C12 115.4(4)
C15 N7 Ni1 135.2(3)
C12 N7 Ni1 109.0(3)
C12 N8 C13 113.6(5)
C17 N9 C19 110.8(4)
C17 N9 C20 125.0(4)
C19 N9 C20 123.9(4)
C17 N10 C18 110.8(4)
C17 N10 C24 125.3(4)
C18 N10 C24 123.9(4)
C20 N11 C23 114.2(4)
C20 N12 C21 114.6(4)
N2 C1 N1 104.0(3)
N2 C1 Ni1 142.9(3)
N1 C1 Ni1 113.0(3)
C3 C2 N2 107.7(4)
C2 C3 N1 105.7(4)
N4 C4 N3 127.8(4)
N4 C4 N1 119.4(4)
N3 C4 N1 112.7(3)
N4 C5 C6 122.1(5)
C7 C6 C5 117.7(5)
N3 C7 C6 122.0(5)
N6 C9 N5 104.7(4)
N6 C9 Ni1 137.2(4)
N5 C9 Ni1 118.0(3)
C11 C10 N6 108.3(4)
C10 C11 N5 106.1(4)
N8 C12 N7 128.3(4)
N8 C12 N5 118.0(4)
N7 C12 N5 113.7(4)
N8 C13 C14 123.6(5)
C13 C14 C15 117.8(5)
N7 C15 C14 121.4(5)
N10 C17 N9 104.6(4)
N10 C17 Ni1 126.0(3)
N9 C17 Ni1 129.4(3)
C19 C18 N10 107.1(5)
C18 C19 N9 106.8(5)
N12 C20 N11 128.6(4)
N12 C20 N9 115.5(4)
N11 C20 N9 115.9(4)
N12 C21 C22 122.8(5)
C23 C22 C21 116.0(5)
N11 C23 C22 123.8(5)

loop_
_geom_bond_atom_site_label_1
_geom_bond_atom_site_label_2
_geom_bond_distance
Ni1 C17 1.866(4)
Ni1 C1 1.893(4)
Ni1 C9 1.911(4)
Ni1 N3 1.995(3)
Ni1 N7 2.336(4)
P1 F3' 1.34(3)
P1 F6' 1.51(2)
P1 F4' 1.51(2)
P1 F5 1.531(8)
P1 F5' 1.54(2)
P1 F1 1.556(4)
P1 F6 1.561(6)
P1 F4 1.569(5)
P1 F2 1.575(3)
P1 F3 1.588(6)
P2 F9' 1.33(2)
P2 F12' 1.45(2)
P2 F11' 1.52(4)
P2 F8 1.527(5)
P2 F10 1.531(11)
P2 F11 1.532(8)
P2 F12 1.556(9)
P2 F9 1.577(7)
P2 F7 1.580(4)
P2 F10' 1.64(2)
F10' F11' 1.69(6)
N1 C1 1.366(5)
N1 C3 1.384(5)
N1 C4 1.385(5)
N2 C1 1.330(5)
N2 C2 1.390(5)
N2 C8 1.463(5)
N3 C7 1.330(5)
N3 C4 1.343(5)
N4 C4 1.313(5)
N4 C5 1.338(6)
N5 C9 1.362(5)
N5 C12 1.394(5)
N5 C11 1.399(5)
N6 C9 1.343(5)
N6 C10 1.381(6)
N6 C16 1.454(6)
N7 C15 1.330(6)
N7 C12 1.331(5)
N8 C12 1.312(6)
N8 C13 1.333(7)
N9 C17 1.351(5)
N9 C19 1.375(6)
N9 C20 1.435(6)
N10 C17 1.342(5)
N10 C18 1.377(6)
N10 C24 1.470(6)
N11 C20 1.303(6)
N11 C23 1.332(6)
N12 C20 1.303(6)
N12 C21 1.344(6)
C2 C3 1.326(6)
C5 C6 1.374(7)
C6 C7 1.365(7)
C10 C11 1.320(7)
C13 C14 1.351(8)
C14 C15 1.353(7)
C18 C19 1.327(7)
C21 C22 1.351(7)
C22 C23 1.350(7)
